data_4069998
loop_
_publ_author_name
'Kirillov, Evgueni'
'Roisnel, Thierry'
'Razavi, Abbas'
'Carpentier, Jean-Fran\,cois'

_publ_section_title
;
 Group 4 Post-metallocene Complexes Incorporating Tridentate
 Silyl-Substituted Bis(naphthoxy)pyridine and Bis(naphthoxy)thiophene
 Ligands: Probing Systems for &#x201C;Oscillating&#x201D; Olefin
 Polymerization Catalysis
;
_journal_issue 17
_journal_name_full Organometallics
_journal_page_first 5036
_journal_paper_doi 10.1021/om900550s
_journal_volume 28
_journal_year 2009
_chemical_compound_source 'synthesis as described'
_chemical_formula_moiety 'C75 H57 Hf N O2 Si2, C6 H6, C7 H8'
_chemical_formula_sum 'C88 H71 Hf N O2 Si2'
_chemical_formula_weight 1409.13
_chemical_name_systematic
;
 ?
;
_space_group_IT_number 14
_symmetry_cell_setting monoclinic
_symmetry_Int_Tables_number 14
_symmetry_space_group_name_Hall '-P 2ybc'
_symmetry_space_group_name_H-M 'P 1 21/c 1'
_atom_sites_solution_hydrogens geom
_atom_sites_solution_primary direct
_atom_sites_solution_secondary difmap
_audit_conform_dict_location ftp://ftp.iucr.org/pub/cif_core.dic
_audit_conform_dict_name cif_core.dic
_audit_conform_dict_version 2.4
_audit_creation_date 2009-01-20T11:49:46-00:00
_audit_creation_method 'WinGX routine CIF_UPDATE'
_cell_angle_alpha 90
_cell_angle_beta 108.943(2)
_cell_angle_gamma 90
_cell_formula_units_Z 4
_cell_length_a 14.3381(6)
_cell_length_b 27.0836(12)
_cell_length_c 19.0470(8)
_cell_measurement_reflns_used 8669
_cell_measurement_temperature 100(2)
_cell_measurement_theta_max 26.66
_cell_measurement_theta_min 2.27
_cell_measurement_wavelength 0.71073
_cell_volume 6995.9(5)
_computing_cell_refinement 'Bruker SMART'
_computing_data_collection 'Bruker SAINT'
_computing_data_reduction 'Bruker SAINT'
_computing_molecular_graphics 'Ortep-3 for Windows (Farrugia, 1997)'
_computing_publication_material 'WinGX publication routines (Farrugia, 1999)'
_computing_structure_refinement 'SHELXL-97 (Sheldrick, 1997)'
_computing_structure_solution 'SIR97 (Altomare et al., 1999)'
_diffrn_ambient_temperature 100(2)
_diffrn_detector 'CCD plate'
_diffrn_measured_fraction_theta_full 0.994
_diffrn_measured_fraction_theta_max 0.994
_diffrn_measurement_device_type 'APEXII, Bruker-AXS'
_diffrn_measurement_method 'CCD rotation images, thin slices'
_diffrn_radiation_monochromator graphite
_diffrn_radiation_probe x-ray
_diffrn_radiation_type MoK\a
_diffrn_radiation_wavelength 0.71073
_diffrn_reflns_av_R_equivalents 0.0777
_diffrn_reflns_av_unetI/netI 0.0884
_diffrn_reflns_limit_h_max 18
_diffrn_reflns_limit_h_min -14
_diffrn_reflns_limit_k_max 35
_diffrn_reflns_limit_k_min -31
_diffrn_reflns_limit_l_max 24
_diffrn_reflns_limit_l_min -24
_diffrn_reflns_number 58664
_diffrn_reflns_theta_full 27.48
_diffrn_reflns_theta_max 27.48
_diffrn_reflns_theta_min 3.44
_exptl_absorpt_coefficient_mu 1.576
_exptl_absorpt_correction_T_max 0.939
_exptl_absorpt_correction_T_min 0.709
_exptl_absorpt_correction_type multi-scan
_exptl_absorpt_process_details
;
  [Sheldrick, G.M. (2002). SADABS Bruker AXS Inc., Madison, Wisconsin, USA]
;
_exptl_crystal_colour yellow
_exptl_crystal_density_diffrn 1.338
_exptl_crystal_density_method 'not measured'
_exptl_crystal_description plate
_exptl_crystal_F_000 2888
_exptl_crystal_size_max 0.24
_exptl_crystal_size_mid 0.12
_exptl_crystal_size_min 0.04
_platon_squeeze_details
;
;
_refine_diff_density_max 0.902
_refine_diff_density_min -1.507
_refine_diff_density_rms 0.128
_refine_ls_extinction_method none
_refine_ls_goodness_of_fit_ref 1.053
_refine_ls_hydrogen_treatment constr
_refine_ls_matrix_type full
_refine_ls_number_parameters 848
_refine_ls_number_reflns 15963
_refine_ls_number_restraints 0
_refine_ls_restrained_S_all 1.053
_refine_ls_R_factor_all 0.0853
_refine_ls_R_factor_gt 0.058
_refine_ls_shift/su_max 0.005
_refine_ls_shift/su_mean 0
_refine_ls_structure_factor_coef Fsqd
_refine_ls_weighting_details 'calc w=1/[\s^2^(Fo^2^)+(0.0317P)^2^+14.0506P] where P=(Fo^2^+2Fc^2^)/3'
_refine_ls_weighting_scheme calc
_refine_ls_wR_factor_gt 0.1002
_refine_ls_wR_factor_ref 0.1092
_reflns_number_gt 12177
_reflns_number_total 15963
_reflns_threshold_expression >2sigma(I)
_cod_data_source_file om900550s_si_007.cif
_cod_data_source_block sq
_cod_original_sg_symbol_H-M 'P 21/c'
_cod_database_code 4069998

loop_
_symmetry_equiv_pos_as_xyz
'x, y, z'
'-x, y+1/2, -z+1/2'
'-x, -y, -z'
'x, -y-1/2, z-1/2'

loop_
_atom_site_label
_atom_site_type_symbol
_atom_site_fract_x
_atom_site_fract_y
_atom_site_fract_z
_atom_site_U_iso_or_equiv
_atom_site_adp_type
_atom_site_occupancy
_atom_site_calc_flag
_atom_site_refinement_flags
Hf1 Hf 0.982568(14) 0.195782(7) 0.686958(11) 0.01339(6) Uani 1 d .
N1 N 0.9174(3) 0.22081(13) 0.7754(2) 0.0144(8) Uani 1 d .
C1 C 1.0993(4) 0.13933(17) 0.7042(3) 0.0188(11) Uani 1 d .
H1A H 1.0739 0.1113 0.6699 0.023 Uiso 1 calc R
H1B H 1.1562 0.1537 0.6929 0.023 Uiso 1 calc R
C2 C 1.1317(3) 0.12115(16) 0.7818(3) 0.0161(10) Uani 1 d .
C3 C 1.2090(4) 0.14392(18) 0.8374(3) 0.0250(12) Uani 1 d .
H3 H 1.2426 0.1711 0.8249 0.03 Uiso 1 calc R
C4 C 1.2369(4) 0.12750(19) 0.9096(3) 0.0308(13) Uani 1 d .
H4 H 1.2894 0.1436 0.9461 0.037 Uiso 1 calc R
C5 C 1.1902(4) 0.08821(19) 0.9302(3) 0.0269(12) Uani 1 d .
H5 H 1.2106 0.077 0.9802 0.032 Uiso 1 calc R
C6 C 1.1131(4) 0.06565(17) 0.8765(3) 0.0217(11) Uani 1 d .
H6 H 1.0794 0.0389 0.8897 0.026 Uiso 1 calc R
C7 C 1.0847(4) 0.08157(17) 0.8039(3) 0.0193(11) Uani 1 d .
H7 H 1.0319 0.0653 0.7678 0.023 Uiso 1 calc R
C8 C 0.9398(3) 0.22482(17) 0.5726(3) 0.0187(11) Uani 1 d .
H8A H 0.9971 0.2403 0.563 0.022 Uiso 1 calc R
H8B H 0.9143 0.198 0.5362 0.022 Uiso 1 calc R
C9 C 0.8622(3) 0.26180(17) 0.5671(2) 0.0159(10) Uani 1 d .
C10 C 0.8792(4) 0.31318(17) 0.5676(3) 0.0224(11) Uani 1 d .
H10 H 0.9428 0.3247 0.57 0.027 Uiso 1 calc R
C11 C 0.8062(4) 0.34717(19) 0.5645(3) 0.0282(13) Uani 1 d .
H11 H 0.8197 0.3815 0.5638 0.034 Uiso 1 calc R
C12 C 0.7133(4) 0.3316(2) 0.5624(3) 0.0329(14) Uani 1 d .
H12 H 0.6634 0.355 0.5612 0.039 Uiso 1 calc R
C13 C 0.6944(4) 0.2816(2) 0.5621(4) 0.0377(15) Uani 1 d .
H13 H 0.6308 0.2703 0.5601 0.045 Uiso 1 calc R
C14 C 0.7681(4) 0.24776(19) 0.5647(3) 0.0255(12) Uani 1 d .
H14 H 0.7535 0.2135 0.5647 0.031 Uiso 1 calc R
O21 O 0.8647(2) 0.15075(11) 0.66588(17) 0.0161(7) Uani 1 d .
C22 C 0.8498(3) 0.11939(16) 0.7162(2) 0.0133(10) Uani 1 d .
C23 C 0.8165(3) 0.07060(16) 0.6903(2) 0.0136(10) Uani 1 d .
Si24 Si 0.79547(10) 0.05240(5) 0.59123(7) 0.0149(3) Uani 1 d .
C25 C 0.9157(4) 0.05450(17) 0.5726(3) 0.0176(10) Uani 1 d .
C26 C 0.9324(4) 0.08571(18) 0.5191(3) 0.0219(11) Uani 1 d .
H26 H 0.8808 0.1067 0.4907 0.026 Uiso 1 calc R
C27 C 1.0224(4) 0.0867(2) 0.5066(3) 0.0279(12) Uani 1 d .
H27 H 1.0318 0.1081 0.4699 0.033 Uiso 1 calc R
C28 C 1.0983(4) 0.0568(2) 0.5475(3) 0.0273(13) Uani 1 d .
H28 H 1.1599 0.0575 0.5389 0.033 Uiso 1 calc R
C29 C 1.0851(4) 0.02564(19) 0.6013(3) 0.0264(12) Uani 1 d .
H29 H 1.1372 0.0047 0.6291 0.032 Uiso 1 calc R
C30 C 0.9958(4) 0.02528(18) 0.6139(3) 0.0221(11) Uani 1 d .
H30 H 0.9881 0.0045 0.6519 0.026 Uiso 1 calc R
C31 C 0.7029(3) 0.09115(17) 0.5215(3) 0.0182(10) Uani 1 d .
C32 C 0.6505(4) 0.12989(17) 0.5402(3) 0.0226(11) Uani 1 d .
H32 H 0.6619 0.1374 0.591 0.027 Uiso 1 calc R
C33 C 0.5825(4) 0.15745(19) 0.4860(3) 0.0302(13) Uani 1 d .
H33 H 0.5479 0.1836 0.4999 0.036 Uiso 1 calc R
C34 C 0.5647(4) 0.1471(2) 0.4117(3) 0.0361(15) Uani 1 d .
H34 H 0.5186 0.1663 0.3746 0.043 Uiso 1 calc R
C35 C 0.6147(4) 0.1087(2) 0.3917(3) 0.0349(14) Uani 1 d .
H35 H 0.6022 0.1012 0.3407 0.042 Uiso 1 calc R
C36 C 0.6826(4) 0.0812(2) 0.4457(3) 0.0291(13) Uani 1 d .
H36 H 0.7162 0.0549 0.4312 0.035 Uiso 1 calc R
C37 C 0.7454(3) -0.01280(17) 0.5787(3) 0.0172(10) Uani 1 d .
C38 C 0.8037(4) -0.05483(18) 0.5955(3) 0.0216(11) Uani 1 d .
H38 H 0.8731 -0.0512 0.6169 0.026 Uiso 1 calc R
C39 C 0.7639(4) -0.10190(17) 0.5822(3) 0.0253(12) Uani 1 d .
H39 H 0.8061 -0.1299 0.5934 0.03 Uiso 1 calc R
C40 C 0.6636(4) -0.10825(18) 0.5528(3) 0.0258(12) Uani 1 d .
H40 H 0.6364 -0.1405 0.543 0.031 Uiso 1 calc R
C41 C 0.6027(4) -0.06744(19) 0.5375(3) 0.0318(14) Uani 1 d .
H41 H 0.5332 -0.0714 0.5184 0.038 Uiso 1 calc R
C42 C 0.6438(4) -0.02032(18) 0.5504(3) 0.0252(12) Uani 1 d .
H42 H 0.6013 0.0075 0.5395 0.03 Uiso 1 calc R
C43 C 0.8094(3) 0.03675(17) 0.7419(3) 0.0155(10) Uani 1 d .
H43 H 0.7836 0.0049 0.7256 0.019 Uiso 1 calc R
C44 C 0.8392(4) 0.04777(17) 0.8189(3) 0.0172(10) Uani 1 d .
C45 C 0.8409(4) 0.01038(18) 0.8715(3) 0.0218(11) Uani 1 d .
H45 H 0.8157 -0.0215 0.8546 0.026 Uiso 1 calc R
C46 C 0.8779(4) 0.01941(18) 0.9454(3) 0.0270(12) Uani 1 d .
H46 H 0.8785 -0.006 0.9798 0.032 Uiso 1 calc R
C47 C 0.9154(4) 0.06649(18) 0.9710(3) 0.0247(12) Uani 1 d .
H47 H 0.9437 0.0723 1.0228 0.03 Uiso 1 calc R
C48 C 0.9112(3) 0.10391(17) 0.9216(3) 0.0186(10) Uani 1 d .
H48 H 0.9367 0.1355 0.9397 0.022 Uiso 1 calc R
C49 C 0.8691(3) 0.09631(16) 0.8434(3) 0.0151(10) Uani 1 d .
C50 C 0.8672(3) 0.13413(16) 0.7891(3) 0.0145(10) Uani 1 d .
C51 C 0.8745(3) 0.18693(16) 0.8102(3) 0.0160(10) Uani 1 d .
C52 C 0.8322(3) 0.20316(17) 0.8628(2) 0.0177(10) Uani 1 d .
H52 H 0.798 0.1803 0.8834 0.021 Uiso 1 calc R
O61 O 1.0782(2) 0.24950(11) 0.73762(18) 0.0160(7) Uani 1 d .
C62 C 1.0494(3) 0.29649(16) 0.7404(3) 0.0154(10) Uani 1 d .
C63 C 1.1093(3) 0.33367(16) 0.7229(2) 0.0149(10) Uani 1 d .
Si64 Si 1.22529(10) 0.31571(4) 0.70348(7) 0.0153(3) Uani 1 d .
C65 C 1.3061(3) 0.27872(17) 0.7840(3) 0.0171(10) Uani 1 d .
C66 C 1.2844(4) 0.27446(17) 0.8501(3) 0.0189(11) Uani 1 d .
H66 H 1.2261 0.2894 0.8536 0.023 Uiso 1 calc R
C67 C 1.3452(4) 0.24908(18) 0.9106(3) 0.0219(11) Uani 1 d .
H67 H 1.3282 0.2463 0.9547 0.026 Uiso 1 calc R
C68 C 1.4306(4) 0.22777(18) 0.9067(3) 0.0233(12) Uani 1 d .
H68 H 1.473 0.2107 0.9485 0.028 Uiso 1 calc R
C69 C 1.4553(4) 0.23093(19) 0.8425(3) 0.0266(12) Uani 1 d .
H69 H 1.5138 0.2158 0.8397 0.032 Uiso 1 calc R
C70 C 1.3927(4) 0.25677(18) 0.7815(3) 0.0234(11) Uani 1 d .
H70 H 1.4098 0.2593 0.7375 0.028 Uiso 1 calc R
C71 C 1.1928(3) 0.28048(17) 0.6140(3) 0.0172(10) Uani 1 d .
C72 C 1.2170(3) 0.23030(18) 0.6109(3) 0.0192(11) Uani 1 d .
H72 H 1.2535 0.2136 0.6552 0.023 Uiso 1 calc R
C73 C 1.1881(4) 0.20491(18) 0.5438(3) 0.0222(11) Uani 1 d .
H73 H 1.2046 0.171 0.5431 0.027 Uiso 1 calc R
C74 C 1.1362(4) 0.2280(2) 0.4785(3) 0.0245(12) Uani 1 d .
H74 H 1.1163 0.2102 0.4331 0.029 Uiso 1 calc R
C75 C 1.1134(4) 0.27756(19) 0.4798(3) 0.0234(12) Uani 1 d .
H75 H 1.0797 0.2942 0.4348 0.028 Uiso 1 calc R
C76 C 1.1394(3) 0.3030(2) 0.5463(3) 0.0218(10) Uani 1 d .
H76 H 1.1207 0.3367 0.5463 0.026 Uiso 1 calc R
C77 C 1.2950(3) 0.37321(16) 0.6947(3) 0.0160(10) Uani 1 d .
C78 C 1.3138(4) 0.38701(17) 0.6302(3) 0.0214(11) Uani 1 d .
H78 H 1.2868 0.3679 0.5865 0.026 Uiso 1 calc R
C79 C 1.3712(4) 0.42822(19) 0.6282(3) 0.0282(13) Uani 1 d .
H79 H 1.3835 0.4369 0.5836 0.034 Uiso 1 calc R
C80 C 1.4102(4) 0.45635(19) 0.6917(3) 0.0297(13) Uani 1 d .
H80 H 1.4488 0.4847 0.6908 0.036 Uiso 1 calc R
C81 C 1.3926(4) 0.44314(19) 0.7562(3) 0.0263(12) Uani 1 d .
H81 H 1.42 0.4623 0.7999 0.032 Uiso 1 calc R
C82 C 1.3359(4) 0.40251(18) 0.7577(3) 0.0217(11) Uani 1 d .
H82 H 1.3242 0.3941 0.8026 0.026 Uiso 1 calc R
C83 C 1.0759(4) 0.38224(17) 0.7192(3) 0.0180(10) Uani 1 d .
H83 H 1.1153 0.408 0.7098 0.022 Uiso 1 calc R
C84 C 0.9851(3) 0.39431(17) 0.7290(3) 0.0170(10) Uani 1 d .
C85 C 0.9488(4) 0.44343(18) 0.7160(3) 0.0240(12) Uani 1 d .
H85 H 0.988 0.4684 0.7043 0.029 Uiso 1 calc R
C86 C 0.8581(4) 0.45518(18) 0.7202(3) 0.0264(12) Uani 1 d .
H86 H 0.8348 0.4882 0.7122 0.032 Uiso 1 calc R
C87 C 0.7999(4) 0.41855(18) 0.7363(3) 0.0252(12) Uani 1 d .
H87 H 0.736 0.4266 0.7376 0.03 Uiso 1 calc R
C88 C 0.8341(4) 0.37069(17) 0.7503(3) 0.0205(11) Uani 1 d .
H88 H 0.7932 0.3463 0.7613 0.025 Uiso 1 calc R
C89 C 0.9284(3) 0.35738(17) 0.7488(3) 0.0169(10) Uani 1 d .
C90 C 0.9670(3) 0.30730(17) 0.7601(2) 0.0156(9) Uani 1 d .
C91 C 0.9214(3) 0.26983(17) 0.7957(3) 0.0160(10) Uani 1 d .
C92 C 0.8867(3) 0.28449(17) 0.8525(3) 0.0157(10) Uani 1 d .
H92 H 0.8955 0.3177 0.8694 0.019 Uiso 1 calc R
C93 C 0.8396(3) 0.25157(17) 0.8850(3) 0.0170(10) Uani 1 d .
H93 H 0.8129 0.2622 0.9219 0.02 Uiso 1 calc R
C102 C 0.5365(5) 0.3098(3) 0.6725(4) 0.057(2) Uani 1 d .
H102 H 0.5367 0.3448 0.6762 0.069 Uiso 1 calc R
C103 C 0.4659(4) 0.2857(2) 0.6140(3) 0.0381(15) Uani 1 d .
H103 H 0.4185 0.3047 0.5775 0.046 Uiso 1 calc R
C104 C 0.4642(4) 0.2355(2) 0.6085(3) 0.0366(15) Uani 1 d .
H104 H 0.4148 0.2197 0.5691 0.044 Uiso 1 calc R
C105 C 0.5341(5) 0.2077(3) 0.6601(4) 0.0518(19) Uani 1 d .
H105 H 0.5341 0.1728 0.6561 0.062 Uiso 1 calc R
C106 C 0.6043(5) 0.2313(4) 0.7179(5) 0.071(3) Uani 1 d .
H106 H 0.6525 0.2123 0.7536 0.085 Uiso 1 calc R
C107 C 0.6053(5) 0.2822(4) 0.7243(4) 0.067(2) Uani 1 d .
H107 H 0.6536 0.298 0.7646 0.081 Uiso 1 calc R
C111 C 0.6111(10) 0.1104(6) 0.8596(9) 0.197(8) Uani 1 d .
H11A H 0.6749 0.1069 0.8515 0.295 Uiso 1 calc R
H11B H 0.607 0.0867 0.8974 0.295 Uiso 1 calc R
H11C H 0.6049 0.144 0.8766 0.295 Uiso 1 calc R
C112 C 0.5276(5) 0.1005(3) 0.7867(4) 0.0536(19) Uani 1 d .
C113 C 0.4287(6) 0.1034(3) 0.7764(5) 0.061(2) Uani 1 d .
H113 H 0.4072 0.1168 0.8146 0.073 Uiso 1 calc R
C114 C 0.3608(5) 0.0876(3) 0.7125(5) 0.072(2) Uani 1 d .
H114 H 0.2923 0.0901 0.7056 0.086 Uiso 1 calc R
C115 C 0.3946(7) 0.0673(3) 0.6559(5) 0.077(3) Uani 1 d .
H115 H 0.3486 0.0559 0.6106 0.092 Uiso 1 calc R
C116 C 0.4917(8) 0.0643(3) 0.6671(5) 0.080(3) Uani 1 d .
H116 H 0.514 0.0504 0.6296 0.096 Uiso 1 calc R
C117 C 0.5603(6) 0.0810(3) 0.7323(5) 0.065(2) Uani 1 d .
H117 H 0.6288 0.0791 0.7392 0.078 Uiso 1 calc R

loop_
_atom_site_aniso_label
_atom_site_aniso_U_11
_atom_site_aniso_U_22
_atom_site_aniso_U_33
_atom_site_aniso_U_23
_atom_site_aniso_U_13
_atom_site_aniso_U_12
Hf1 0.01843(10) 0.00776(9) 0.01393(9) -0.00001(9) 0.00518(7) -0.00172(9)
N1 0.017(2) 0.010(2) 0.013(2) 0.0036(15) 0.0002(16) 0.0002(16)
C1 0.026(3) 0.014(3) 0.016(2) -0.003(2) 0.007(2) -0.001(2)
C2 0.016(2) 0.010(2) 0.021(3) -0.0019(19) 0.004(2) 0.0043(19)
C3 0.030(3) 0.014(3) 0.030(3) -0.002(2) 0.008(2) -0.004(2)
C4 0.035(3) 0.022(3) 0.025(3) -0.002(2) -0.005(3) -0.007(2)
C5 0.041(3) 0.019(3) 0.017(3) 0.000(2) 0.004(2) -0.002(2)
C6 0.028(3) 0.012(2) 0.027(3) 0.003(2) 0.011(2) 0.003(2)
C7 0.021(3) 0.011(2) 0.023(3) 0.001(2) 0.003(2) 0.002(2)
C8 0.020(3) 0.016(3) 0.021(3) 0.001(2) 0.008(2) -0.003(2)
C9 0.022(3) 0.015(2) 0.010(2) 0.0004(19) 0.004(2) -0.004(2)
C10 0.029(3) 0.015(3) 0.022(3) 0.003(2) 0.007(2) -0.009(2)
C11 0.043(4) 0.014(3) 0.029(3) 0.004(2) 0.014(3) 0.002(2)
C12 0.036(3) 0.028(3) 0.039(3) 0.006(3) 0.018(3) 0.011(3)
C13 0.026(3) 0.033(3) 0.057(4) 0.012(3) 0.018(3) 0.002(3)
C14 0.022(3) 0.018(3) 0.037(3) 0.003(2) 0.009(2) -0.007(2)
O21 0.0223(18) 0.0109(17) 0.0161(17) 0.0011(13) 0.0078(14) -0.0018(14)
C22 0.013(2) 0.012(2) 0.016(2) 0.0014(19) 0.0057(19) -0.0006(18)
C23 0.019(2) 0.009(2) 0.013(2) 0.0018(18) 0.0059(19) -0.0001(19)
Si24 0.0202(7) 0.0087(6) 0.0150(7) -0.0015(5) 0.0044(6) -0.0024(5)
C25 0.025(3) 0.010(2) 0.018(2) -0.0064(19) 0.008(2) -0.005(2)
C26 0.030(3) 0.014(3) 0.021(3) -0.001(2) 0.009(2) -0.002(2)
C27 0.033(3) 0.028(3) 0.026(3) -0.007(2) 0.015(3) -0.011(3)
C28 0.022(3) 0.037(3) 0.027(3) -0.019(3) 0.013(2) -0.005(2)
C29 0.028(3) 0.022(3) 0.027(3) -0.006(2) 0.008(2) 0.001(2)
C30 0.025(3) 0.020(3) 0.022(3) -0.004(2) 0.008(2) -0.004(2)
C31 0.019(3) 0.009(2) 0.024(3) 0.001(2) 0.002(2) -0.008(2)
C32 0.023(3) 0.010(2) 0.032(3) -0.002(2) 0.004(2) -0.007(2)
C33 0.023(3) 0.012(3) 0.045(4) 0.002(2) -0.004(3) -0.001(2)
C34 0.031(3) 0.020(3) 0.043(4) 0.017(3) -0.008(3) -0.002(3)
C35 0.038(3) 0.044(4) 0.016(3) 0.008(3) 0.000(3) -0.008(3)
C36 0.031(3) 0.030(3) 0.023(3) 0.001(2) 0.003(2) -0.006(3)
C37 0.021(3) 0.016(3) 0.013(2) 0.0020(19) 0.005(2) 0.000(2)
C38 0.023(3) 0.018(3) 0.028(3) 0.001(2) 0.012(2) 0.002(2)
C39 0.039(3) 0.007(2) 0.037(3) -0.001(2) 0.022(3) 0.004(2)
C40 0.042(3) 0.010(3) 0.023(3) 0.001(2) 0.007(2) -0.007(2)
C41 0.031(3) 0.024(3) 0.029(3) 0.003(2) -0.006(3) -0.015(3)
C42 0.026(3) 0.011(3) 0.031(3) 0.003(2) 0.000(2) -0.003(2)
C43 0.015(2) 0.009(2) 0.020(3) -0.0032(19) 0.003(2) 0.0002(19)
C44 0.023(3) 0.010(2) 0.019(3) 0.0024(19) 0.007(2) 0.001(2)
C45 0.029(3) 0.013(3) 0.025(3) 0.003(2) 0.009(2) 0.001(2)
C46 0.044(3) 0.014(3) 0.024(3) 0.010(2) 0.012(3) 0.000(2)
C47 0.036(3) 0.019(3) 0.016(3) 0.003(2) 0.004(2) 0.005(2)
C48 0.025(3) 0.011(2) 0.021(3) -0.001(2) 0.009(2) -0.001(2)
C49 0.021(3) 0.009(2) 0.018(2) -0.0014(19) 0.010(2) -0.0003(19)
C50 0.016(2) 0.011(2) 0.018(2) 0.0043(19) 0.007(2) -0.0001(19)
C51 0.018(2) 0.011(2) 0.016(2) 0.0002(18) 0.0022(19) 0.0012(19)
C52 0.018(2) 0.017(3) 0.015(2) 0.0009(19) 0.0006(19) -0.003(2)
O61 0.0179(17) 0.0058(16) 0.0247(19) -0.0019(13) 0.0073(15) -0.0018(13)
C62 0.020(2) 0.008(2) 0.017(2) -0.0013(18) 0.004(2) -0.0013(19)
C63 0.023(3) 0.005(2) 0.015(2) -0.0044(18) 0.003(2) -0.0044(19)
Si64 0.0185(7) 0.0082(7) 0.0178(7) -0.0001(5) 0.0042(5) -0.0023(5)
C65 0.022(3) 0.011(2) 0.016(2) -0.0043(19) 0.002(2) -0.006(2)
C66 0.024(3) 0.011(2) 0.021(3) -0.004(2) 0.006(2) -0.003(2)
C67 0.026(3) 0.021(3) 0.018(3) -0.001(2) 0.007(2) -0.006(2)
C68 0.026(3) 0.015(3) 0.022(3) 0.002(2) -0.002(2) -0.004(2)
C69 0.021(3) 0.022(3) 0.031(3) 0.000(2) 0.000(2) 0.004(2)
C70 0.027(3) 0.021(3) 0.023(3) 0.000(2) 0.010(2) -0.003(2)
C71 0.015(2) 0.018(3) 0.020(3) -0.001(2) 0.007(2) -0.002(2)
C72 0.020(3) 0.021(3) 0.017(3) 0.000(2) 0.006(2) 0.001(2)
C73 0.022(3) 0.013(3) 0.033(3) -0.008(2) 0.012(2) 0.000(2)
C74 0.024(3) 0.032(3) 0.019(3) -0.011(2) 0.009(2) -0.006(2)
C75 0.020(3) 0.027(3) 0.021(3) 0.001(2) 0.002(2) -0.005(2)
C76 0.020(2) 0.021(3) 0.023(3) 0.002(2) 0.006(2) -0.001(2)
C77 0.019(3) 0.010(2) 0.019(2) 0.0035(19) 0.007(2) -0.0010(19)
C78 0.027(3) 0.010(2) 0.027(3) 0.000(2) 0.009(2) -0.004(2)
C79 0.036(3) 0.022(3) 0.028(3) 0.007(2) 0.012(3) -0.008(2)
C80 0.030(3) 0.017(3) 0.038(3) 0.004(2) 0.005(3) -0.004(2)
C81 0.032(3) 0.019(3) 0.024(3) -0.006(2) 0.005(2) -0.009(2)
C82 0.024(3) 0.018(3) 0.025(3) -0.002(2) 0.010(2) -0.003(2)
C83 0.024(3) 0.011(2) 0.018(2) -0.0005(19) 0.006(2) -0.007(2)
C84 0.021(3) 0.012(2) 0.016(2) 0.0039(19) 0.003(2) 0.001(2)
C85 0.026(3) 0.012(3) 0.033(3) -0.002(2) 0.009(2) -0.005(2)
C86 0.033(3) 0.010(3) 0.037(3) 0.001(2) 0.012(3) 0.004(2)
C87 0.030(3) 0.014(3) 0.037(3) 0.000(2) 0.018(3) 0.004(2)
C88 0.023(3) 0.013(3) 0.027(3) 0.001(2) 0.011(2) -0.005(2)
C89 0.018(2) 0.013(2) 0.019(2) -0.0026(19) 0.005(2) -0.005(2)
C90 0.021(2) 0.010(2) 0.014(2) -0.0020(19) 0.0026(19) -0.002(2)
C91 0.021(3) 0.010(2) 0.013(2) -0.0014(18) -0.001(2) -0.0002(19)
C92 0.024(3) 0.006(2) 0.017(2) -0.0005(18) 0.005(2) -0.0001(19)
C93 0.023(3) 0.014(3) 0.014(2) -0.0002(19) 0.007(2) 0.004(2)
C102 0.060(5) 0.069(5) 0.052(5) 0.006(4) 0.031(4) -0.011(4)
C103 0.039(4) 0.050(4) 0.030(3) 0.010(3) 0.017(3) 0.007(3)
C104 0.025(3) 0.056(4) 0.032(3) 0.007(3) 0.014(3) 0.005(3)
C105 0.052(4) 0.061(5) 0.054(4) 0.021(4) 0.033(4) 0.020(4)
C106 0.026(4) 0.126(8) 0.059(5) 0.036(5) 0.011(4) 0.015(5)
C107 0.040(4) 0.113(8) 0.049(5) 0.006(5) 0.013(4) -0.036(5)
C111 0.149(13) 0.185(16) 0.26(2) -0.084(14) 0.067(13) -0.062(11)
C112 0.052(5) 0.053(5) 0.056(5) 0.009(4) 0.018(4) -0.009(4)
C113 0.056(5) 0.058(5) 0.084(6) -0.015(4) 0.045(5) -0.003(4)
C114 0.031(4) 0.077(6) 0.098(7) -0.008(5) 0.008(4) 0.010(4)
C115 0.068(6) 0.094(7) 0.057(5) -0.008(5) 0.007(5) 0.028(5)
C116 0.117(8) 0.073(6) 0.064(6) 0.022(5) 0.049(6) 0.056(6)
C117 0.052(5) 0.079(6) 0.075(6) 0.039(5) 0.037(4) 0.037(4)

loop_
_atom_type_symbol
_atom_type_description
_atom_type_scat_dispersion_real
_atom_type_scat_dispersion_imag
_atom_type_scat_source
C C 0.0033 0.0016 'International Tables Vol C Tables 4.2.6.8 and 6.1.1.4'
H H 0 0 'International Tables Vol C Tables 4.2.6.8 and 6.1.1.4'
N N 0.0061 0.0033 'International Tables Vol C Tables 4.2.6.8 and 6.1.1.4'
O O 0.0106 0.006 'International Tables Vol C Tables 4.2.6.8 and 6.1.1.4'
Si Si 0.0817 0.0704 'International Tables Vol C Tables 4.2.6.8 and 6.1.1.4'
Hf Hf -0.583 6.1852 'International Tables Vol C Tables 4.2.6.8 and 6.1.1.4'

loop_
_geom_angle_atom_site_label_1
_geom_angle_atom_site_label_2
_geom_angle_atom_site_label_3
_geom_angle
O21 Hf1 O61 158.00(13)
O21 Hf1 C8 94.16(15)
O61 Hf1 C8 98.23(15)
O21 Hf1 C1 99.00(15)
O61 Hf1 C1 93.65(15)
C8 Hf1 C1 110.34(17)
O21 Hf1 N1 78.95(13)
O61 Hf1 N1 79.05(13)
C8 Hf1 N1 125.05(15)
C1 Hf1 N1 124.61(15)
C91 N1 C51 119.3(4)
C91 N1 Hf1 120.2(3)
C51 N1 Hf1 120.5(3)
C2 C1 Hf1 110.8(3)
C2 C1 H1A 109.5
Hf1 C1 H1A 109.5
C2 C1 H1B 109.5
Hf1 C1 H1B 109.5
H1A C1 H1B 108.1
C7 C2 C3 116.7(5)
C7 C2 C1 121.9(4)
C3 C2 C1 121.4(4)
C4 C3 C2 120.9(5)
C4 C3 H3 119.5
C2 C3 H3 119.5
C3 C4 C5 121.6(5)
C3 C4 H4 119.2
C5 C4 H4 119.2
C4 C5 C6 118.4(5)
C4 C5 H5 120.8
C6 C5 H5 120.8
C7 C6 C5 120.7(5)
C7 C6 H6 119.7
C5 C6 H6 119.7
C6 C7 C2 121.8(5)
C6 C7 H7 119.1
C2 C7 H7 119.1
C9 C8 Hf1 105.9(3)
C9 C8 H8A 110.6
Hf1 C8 H8A 110.6
C9 C8 H8B 110.6
Hf1 C8 H8B 110.6
H8A C8 H8B 108.7
C14 C9 C10 115.7(5)
C14 C9 C8 121.3(4)
C10 C9 C8 123.0(4)
C11 C10 C9 122.0(5)
C11 C10 H10 119
C9 C10 H10 119
C10 C11 C12 120.5(5)
C10 C11 H11 119.8
C12 C11 H11 119.8
C13 C12 C11 119.0(5)
C13 C12 H12 120.5
C11 C12 H12 120.5
C12 C13 C14 120.1(5)
C12 C13 H13 120
C14 C13 H13 120
C13 C14 C9 122.8(5)
C13 C14 H14 118.6
C9 C14 H14 118.6
C22 O21 Hf1 123.7(3)
O21 C22 C50 120.8(4)
O21 C22 C23 116.5(4)
C50 C22 C23 122.7(4)
C43 C23 C22 117.6(4)
C43 C23 Si24 121.3(3)
C22 C23 Si24 120.9(3)
C31 Si24 C25 109.5(2)
C31 Si24 C23 114.4(2)
C25 Si24 C23 109.0(2)
C31 Si24 C37 106.4(2)
C25 Si24 C37 109.9(2)
C23 Si24 C37 107.6(2)
C26 C25 C30 116.4(4)
C26 C25 Si24 122.8(4)
C30 C25 Si24 120.8(4)
C27 C26 C25 121.6(5)
C27 C26 H26 119.2
C25 C26 H26 119.2
C28 C27 C26 119.9(5)
C28 C27 H27 120
C26 C27 H27 120
C27 C28 C29 120.3(5)
C27 C28 H28 119.8
C29 C28 H28 119.8
C30 C29 C28 119.4(5)
C30 C29 H29 120.3
C28 C29 H29 120.3
C29 C30 C25 122.3(5)
C29 C30 H30 118.8
C25 C30 H30 118.8
C32 C31 C36 117.2(5)
C32 C31 Si24 123.8(4)
C36 C31 Si24 119.1(4)
C33 C32 C31 121.3(5)
C33 C32 H32 119.4
C31 C32 H32 119.4
C34 C33 C32 120.3(5)
C34 C33 H33 119.8
C32 C33 H33 119.8
C33 C34 C35 119.6(5)
C33 C34 H34 120.2
C35 C34 H34 120.2
C36 C35 C34 120.2(5)
C36 C35 H35 119.9
C34 C35 H35 119.9
C35 C36 C31 121.5(5)
C35 C36 H36 119.3
C31 C36 H36 119.3
C38 C37 C42 116.5(4)
C38 C37 Si24 124.1(4)
C42 C37 Si24 119.4(4)
C39 C38 C37 122.0(5)
C39 C38 H38 119
C37 C38 H38 119
C40 C39 C38 120.3(5)
C40 C39 H39 119.9
C38 C39 H39 119.9
C39 C40 C41 119.5(5)
C39 C40 H40 120.3
C41 C40 H40 120.3
C40 C41 C42 119.6(5)
C40 C41 H41 120.2
C42 C41 H41 120.2
C41 C42 C37 122.1(5)
C41 C42 H42 119
C37 C42 H42 119
C23 C43 C44 122.1(4)
C23 C43 H43 118.9
C44 C43 H43 118.9
C49 C44 C45 119.7(4)
C49 C44 C43 119.6(4)
C45 C44 C43 120.7(4)
C46 C45 C44 121.0(5)
C46 C45 H45 119.5
C44 C45 H45 119.5
C45 C46 C47 120.0(5)
C45 C46 H46 120
C47 C46 H46 120
C48 C47 C46 120.3(5)
C48 C47 H47 119.9
C46 C47 H47 119.9
C47 C48 C49 121.3(4)
C47 C48 H48 119.4
C49 C48 H48 119.4
C44 C49 C48 117.3(4)
C44 C49 C50 119.2(4)
C48 C49 C50 123.1(4)
C22 C50 C49 117.8(4)
C22 C50 C51 121.5(4)
C49 C50 C51 120.4(4)
N1 C51 C52 119.7(4)
N1 C51 C50 120.9(4)
C52 C51 C50 119.3(4)
C93 C52 C51 120.9(4)
C93 C52 H52 119.6
C51 C52 H52 119.6
C62 O61 Hf1 122.1(3)
O61 C62 C90 120.8(4)
O61 C62 C63 116.2(4)
C90 C62 C63 123.0(4)
C83 C63 C62 116.9(4)
C83 C63 Si64 123.1(3)
C62 C63 Si64 120.0(3)
C71 Si64 C63 109.6(2)
C71 Si64 C65 112.1(2)
C63 Si64 C65 109.1(2)
C71 Si64 C77 108.8(2)
C63 Si64 C77 109.4(2)
C65 Si64 C77 107.9(2)
C70 C65 C66 117.3(4)
C70 C65 Si64 121.3(4)
C66 C65 Si64 121.4(4)
C67 C66 C65 121.9(5)
C67 C66 H66 119.1
C65 C66 H66 119.1
C68 C67 C66 119.7(5)
C68 C67 H67 120.2
C66 C67 H67 120.2
C67 C68 C69 120.7(5)
C67 C68 H68 119.7
C69 C68 H68 119.7
C68 C69 C70 119.0(5)
C68 C69 H69 120.5
C70 C69 H69 120.5
C65 C70 C69 121.5(5)
C65 C70 H70 119.2
C69 C70 H70 119.2
C76 C71 C72 116.7(4)
C76 C71 Si64 120.8(4)
C72 C71 Si64 122.4(4)
C73 C72 C71 120.7(5)
C73 C72 H72 119.6
C71 C72 H72 119.6
C74 C73 C72 121.2(5)
C74 C73 H73 119.4
C72 C73 H73 119.4
C73 C74 C75 119.1(5)
C73 C74 H74 120.5
C75 C74 H74 120.5
C74 C75 C76 120.4(5)
C74 C75 H75 119.8
C76 C75 H75 119.8
C75 C76 C71 121.8(5)
C75 C76 H76 119.1
C71 C76 H76 119.1
C78 C77 C82 117.2(4)
C78 C77 Si64 124.0(4)
C82 C77 Si64 118.6(4)
C77 C78 C79 121.7(5)
C77 C78 H78 119.2
C79 C78 H78 119.2
C80 C79 C78 119.3(5)
C80 C79 H79 120.4
C78 C79 H79 120.4
C81 C80 C79 119.9(5)
C81 C80 H80 120.1
C79 C80 H80 120.1
C82 C81 C80 120.4(5)
C82 C81 H81 119.8
C80 C81 H81 119.8
C81 C82 C77 121.5(5)
C81 C82 H82 119.3
C77 C82 H82 119.3
C63 C83 C84 121.9(4)
C63 C83 H83 119
C84 C83 H83 119
C83 C84 C89 120.4(4)
C83 C84 C85 119.7(4)
C89 C84 C85 119.8(4)
C86 C85 C84 120.7(5)
C86 C85 H85 119.7
C84 C85 H85 119.7
C85 C86 C87 119.8(5)
C85 C86 H86 120.1
C87 C86 H86 120.1
C88 C87 C86 120.7(5)
C88 C87 H87 119.6
C86 C87 H87 119.6
C87 C88 C89 121.3(5)
C87 C88 H88 119.4
C89 C88 H88 119.4
C88 C89 C84 117.6(4)
C88 C89 C90 123.9(4)
C84 C89 C90 118.3(4)
C62 C90 C89 118.3(4)
C62 C90 C91 121.4(4)
C89 C90 C91 120.2(4)
N1 C91 C92 120.1(4)
N1 C91 C90 121.0(4)
C92 C91 C90 118.9(4)
C93 C92 C91 121.0(4)
C93 C92 H92 119.5
C91 C92 H92 119.5
C52 C93 C92 118.7(4)
C52 C93 H93 120.6
C92 C93 H93 120.6
C107 C102 C103 119.0(8)
C107 C102 H102 120.5
C103 C102 H102 120.5
C104 C103 C102 121.1(6)
C104 C103 H103 119.4
C102 C103 H103 119.4
C103 C104 C105 119.9(6)
C103 C104 H104 120.1
C105 C104 H104 120.1
C104 C105 C106 119.3(7)
C104 C105 H105 120.4
C106 C105 H105 120.4
C105 C106 C107 121.0(7)
C105 C106 H106 119.5
C107 C106 H106 119.5
C102 C107 C106 119.6(8)
C102 C107 H107 120.2
C106 C107 H107 120.2
C112 C111 H11A 109.5
C112 C111 H11B 109.5
H11A C111 H11B 109.5
C112 C111 H11C 109.5
H11A C111 H11C 109.5
H11B C111 H11C 109.5
C113 C112 C117 120.3(7)
C113 C112 C111 126.0(9)
C117 C112 C111 113.2(9)
C114 C113 C112 121.2(8)
C114 C113 H113 119.4
C112 C113 H113 119.4
C113 C114 C115 118.6(7)
C113 C114 H114 120.7
C115 C114 H114 120.7
C116 C115 C114 119.5(8)
C116 C115 H115 120.3
C114 C115 H115 120.3
C115 C116 C117 121.4(8)
C115 C116 H116 119.3
C117 C116 H116 119.3
C112 C117 C116 119.1(7)
C112 C117 H117 120.5
C116 C117 H117 120.5

loop_
_geom_bond_atom_site_label_1
_geom_bond_atom_site_label_2
_geom_bond_distance
Hf1 O21 2.017(3)
Hf1 O61 2.017(3)
Hf1 C8 2.207(5)
Hf1 C1 2.211(5)
Hf1 N1 2.280(4)
N1 C91 1.378(6)
N1 C51 1.386(6)
C1 C2 1.481(6)
C1 H1A 0.99
C1 H1B 0.99
C2 C7 1.402(6)
C2 C3 1.403(7)
C3 C4 1.376(7)
C3 H3 0.95
C4 C5 1.380(7)
C4 H4 0.95
C5 C6 1.381(7)
C5 H5 0.95
C6 C7 1.378(7)
C6 H6 0.95
C7 H7 0.95
C8 C9 1.475(6)
C8 H8A 0.99
C8 H8B 0.99
C9 C14 1.389(7)
C9 C10 1.412(6)
C10 C11 1.381(7)
C10 H10 0.95
C11 C12 1.384(8)
C11 H11 0.95
C12 C13 1.382(8)
C12 H12 0.95
C13 C14 1.387(7)
C13 H13 0.95
C14 H14 0.95
O21 C22 1.348(5)
C22 C50 1.387(6)
C22 C23 1.437(6)
C23 C43 1.371(6)
C23 Si24 1.878(5)
Si24 C31 1.866(5)
Si24 C25 1.871(5)
Si24 C37 1.892(5)
C25 C26 1.404(7)
C25 C30 1.406(7)
C26 C27 1.386(7)
C26 H26 0.95
C27 C28 1.377(7)
C27 H27 0.95
C28 C29 1.386(8)
C28 H28 0.95
C29 C30 1.377(7)
C29 H29 0.95
C30 H30 0.95
C31 C32 1.402(7)
C31 C36 1.403(7)
C32 C33 1.386(7)
C32 H32 0.95
C33 C34 1.383(8)
C33 H33 0.95
C34 C35 1.386(8)
C34 H34 0.95
C35 C36 1.382(7)
C35 H35 0.95
C36 H36 0.95
C37 C38 1.387(6)
C37 C42 1.394(7)
C38 C39 1.386(7)
C38 H38 0.95
C39 C40 1.375(7)
C39 H39 0.95
C40 C41 1.380(7)
C40 H40 0.95
C41 C42 1.393(7)
C41 H41 0.95
C42 H42 0.95
C43 C44 1.420(6)
C43 H43 0.95
C44 C49 1.414(6)
C44 C45 1.419(6)
C45 C46 1.355(7)
C45 H45 0.95
C46 C47 1.408(7)
C46 H46 0.95
C47 C48 1.372(7)
C47 H47 0.95
C48 C49 1.428(6)
C48 H48 0.95
C49 C50 1.450(6)
C50 C51 1.480(6)
C51 C52 1.399(6)
C52 C93 1.371(6)
C52 H52 0.95
O61 C62 1.344(5)
C62 C90 1.383(6)
C62 C63 1.432(6)
C63 C83 1.394(6)
C63 Si64 1.881(5)
Si64 C71 1.875(5)
Si64 C65 1.883(5)
Si64 C77 1.887(5)
C65 C70 1.391(7)
C65 C66 1.396(7)
C66 C67 1.381(7)
C66 H66 0.95
C67 C68 1.378(7)
C67 H67 0.95
C68 C69 1.380(7)
C68 H68 0.95
C69 C70 1.403(7)
C69 H69 0.95
C70 H70 0.95
C71 C76 1.407(7)
C71 C72 1.408(7)
C72 C73 1.391(7)
C72 H72 0.95
C73 C74 1.377(7)
C73 H73 0.95
C74 C75 1.383(7)
C74 H74 0.95
C75 C76 1.383(7)
C75 H75 0.95
C76 H76 0.95
C77 C78 1.391(7)
C77 C82 1.399(7)
C78 C79 1.395(7)
C78 H78 0.95
C79 C80 1.385(7)
C79 H79 0.95
C80 C81 1.379(7)
C80 H80 0.95
C81 C82 1.374(7)
C81 H81 0.95
C82 H82 0.95
C83 C84 1.411(7)
C83 H83 0.95
C84 C89 1.416(6)
C84 C85 1.421(6)
C85 C86 1.366(7)
C85 H85 0.95
C86 C87 1.393(7)
C86 H86 0.95
C87 C88 1.381(7)
C87 H87 0.95
C88 C89 1.408(7)
C88 H88 0.95
C89 C90 1.454(6)
C90 C91 1.484(6)
C91 C92 1.388(6)
C92 C93 1.380(6)
C92 H92 0.95
C93 H93 0.95
C102 C107 1.369(10)
C102 C103 1.400(9)
C102 H102 0.95
C103 C104 1.365(8)
C103 H103 0.95
C104 C105 1.377(8)
C104 H104 0.95
C105 C106 1.383(11)
C105 H105 0.95
C106 C107 1.384(11)
C106 H106 0.95
C107 H107 0.95
C111 C112 1.535(15)
C111 H11A 0.98
C111 H11B 0.98
C111 H11C 0.98
C112 C113 1.370(9)
C112 C117 1.374(10)
C113 C114 1.357(10)
C113 H113 0.95
C114 C115 1.429(11)
C114 H114 0.95
C115 C116 1.342(11)
C115 H115 0.95
C116 C117 1.386(12)
C116 H116 0.95
C117 H117 0.95

loop_
_geom_torsion_atom_site_label_1
_geom_torsion_atom_site_label_2
_geom_torsion_atom_site_label_3
_geom_torsion_atom_site_label_4
_geom_torsion
O21 Hf1 N1 C91 -144.6(3)
O61 Hf1 N1 C91 35.2(3)
C8 Hf1 N1 C91 -57.2(4)
C1 Hf1 N1 C91 122.1(3)
O21 Hf1 N1 C51 36.3(3)
O61 Hf1 N1 C51 -143.9(3)
C8 Hf1 N1 C51 123.7(3)
C1 Hf1 N1 C51 -57.1(4)
O21 Hf1 C1 C2 -84.6(3)
O61 Hf1 C1 C2 77.3(3)
C8 Hf1 C1 C2 177.5(3)
N1 Hf1 C1 C2 -1.9(4)
Hf1 C1 C2 C7 88.0(5)
Hf1 C1 C2 C3 -89.8(5)
C7 C2 C3 C4 0.5(7)
C1 C2 C3 C4 178.3(5)
C2 C3 C4 C5 0.0(9)
C3 C4 C5 C6 -0.8(8)
C4 C5 C6 C7 1.0(8)
C5 C6 C7 C2 -0.6(8)
C3 C2 C7 C6 -0.2(7)
C1 C2 C7 C6 -178.1(4)
O21 Hf1 C8 C9 78.7(3)
O61 Hf1 C8 C9 -83.0(3)
C1 Hf1 C8 C9 179.9(3)
N1 Hf1 C8 C9 -0.7(4)
Hf1 C8 C9 C14 -72.2(5)
Hf1 C8 C9 C10 104.6(4)
C14 C9 C10 C11 -1.0(7)
C8 C9 C10 C11 -178.1(5)
C9 C10 C11 C12 1.4(8)
C10 C11 C12 C13 -1.1(9)
C11 C12 C13 C14 0.7(9)
C12 C13 C14 C9 -0.4(9)
C10 C9 C14 C13 0.6(8)
C8 C9 C14 C13 177.7(5)
O61 Hf1 O21 C22 -58.9(5)
C8 Hf1 O21 C22 176.8(3)
C1 Hf1 O21 C22 65.4(3)
N1 Hf1 O21 C22 -58.3(3)
Hf1 O21 C22 C50 42.8(5)
Hf1 O21 C22 C23 -136.5(3)
O21 C22 C23 C43 174.3(4)
C50 C22 C23 C43 -5.1(7)
O21 C22 C23 Si24 0.1(6)
C50 C22 C23 Si24 -179.3(4)
C43 C23 Si24 C31 127.1(4)
C22 C23 Si24 C31 -58.8(4)
C43 C23 Si24 C25 -109.9(4)
C22 C23 Si24 C25 64.2(4)
C43 C23 Si24 C37 9.2(4)
C22 C23 Si24 C37 -176.8(4)
C31 Si24 C25 C26 6.7(5)
C23 Si24 C25 C26 -119.1(4)
C37 Si24 C25 C26 123.2(4)
C31 Si24 C25 C30 -175.0(4)
C23 Si24 C25 C30 59.1(4)
C37 Si24 C25 C30 -58.5(4)
C30 C25 C26 C27 1.4(7)
Si24 C25 C26 C27 179.7(4)
C25 C26 C27 C28 -0.3(8)
C26 C27 C28 C29 -0.1(8)
C27 C28 C29 C30 -0.7(8)
C28 C29 C30 C25 1.9(8)
C26 C25 C30 C29 -2.2(7)
Si24 C25 C30 C29 179.5(4)
C25 Si24 C31 C32 -124.4(4)
C23 Si24 C31 C32 -1.7(5)
C37 Si24 C31 C32 116.9(4)
C25 Si24 C31 C36 56.5(4)
C23 Si24 C31 C36 179.1(4)
C37 Si24 C31 C36 -62.2(4)
C36 C31 C32 C33 -0.8(7)
Si24 C31 C32 C33 -179.9(4)
C31 C32 C33 C34 0.1(8)
C32 C33 C34 C35 0.7(8)
C33 C34 C35 C36 -0.7(8)
C34 C35 C36 C31 0.0(8)
C32 C31 C36 C35 0.8(7)
Si24 C31 C36 C35 180.0(4)
C31 Si24 C37 C38 152.4(4)
C25 Si24 C37 C38 34.0(5)
C23 Si24 C37 C38 -84.5(4)
C31 Si24 C37 C42 -27.1(5)
C25 Si24 C37 C42 -145.6(4)
C23 Si24 C37 C42 95.9(4)
C42 C37 C38 C39 2.6(7)
Si24 C37 C38 C39 -176.9(4)
C37 C38 C39 C40 -1.4(8)
C38 C39 C40 C41 -0.9(8)
C39 C40 C41 C42 1.7(8)
C40 C41 C42 C37 -0.3(8)
C38 C37 C42 C41 -1.8(7)
Si24 C37 C42 C41 177.8(4)
C22 C23 C43 C44 -3.9(7)
Si24 C23 C43 C44 170.4(4)
C23 C43 C44 C49 5.8(7)
C23 C43 C44 C45 -173.1(5)
C49 C44 C45 C46 -5.1(8)
C43 C44 C45 C46 173.8(5)
C44 C45 C46 C47 0.0(8)
C45 C46 C47 C48 2.6(8)
C46 C47 C48 C49 0.0(8)
C45 C44 C49 C48 7.3(7)
C43 C44 C49 C48 -171.5(4)
C45 C44 C49 C50 179.9(4)
C43 C44 C49 C50 1.0(7)
C47 C48 C49 C44 -4.9(7)
C47 C48 C49 C50 -177.1(5)
O21 C22 C50 C49 -167.9(4)
C23 C22 C50 C49 11.5(7)
O21 C22 C50 C51 17.8(7)
C23 C22 C50 C51 -162.9(4)
C44 C49 C50 C22 -9.2(7)
C48 C49 C50 C22 162.8(4)
C44 C49 C50 C51 165.2(4)
C48 C49 C50 C51 -22.7(7)
C91 N1 C51 C52 2.7(6)
Hf1 N1 C51 C52 -178.1(3)
C91 N1 C51 C50 179.0(4)
Hf1 N1 C51 C50 -1.9(5)
C22 C50 C51 N1 -35.9(7)
C49 C50 C51 N1 149.8(4)
C22 C50 C51 C52 140.3(5)
C49 C50 C51 C52 -33.9(6)
N1 C51 C52 C93 -5.3(7)
C50 C51 C52 C93 178.4(4)
O21 Hf1 O61 C62 -59.4(5)
C8 Hf1 O61 C62 64.2(3)
C1 Hf1 O61 C62 175.4(3)
N1 Hf1 O61 C62 -60.1(3)
Hf1 O61 C62 C90 46.8(5)
Hf1 O61 C62 C63 -133.9(3)
O61 C62 C63 C83 174.6(4)
C90 C62 C63 C83 -6.2(7)
O61 C62 C63 Si64 -3.7(6)
C90 C62 C63 Si64 175.5(4)
C83 C63 Si64 C71 -110.1(4)
C62 C63 Si64 C71 68.1(4)
C83 C63 Si64 C65 126.9(4)
C62 C63 Si64 C65 -55.0(4)
C83 C63 Si64 C77 9.1(5)
C62 C63 Si64 C77 -172.8(4)
C71 Si64 C65 C70 52.5(4)
C63 Si64 C65 C70 174.0(4)
C77 Si64 C65 C70 -67.3(4)
C71 Si64 C65 C66 -131.1(4)
C63 Si64 C65 C66 -9.5(4)
C77 Si64 C65 C66 109.2(4)
C70 C65 C66 C67 -0.8(7)
Si64 C65 C66 C67 -177.4(4)
C65 C66 C67 C68 0.9(7)
C66 C67 C68 C69 -1.0(7)
C67 C68 C69 C70 0.8(7)
C66 C65 C70 C69 0.7(7)
Si64 C65 C70 C69 177.3(4)
C68 C69 C70 C65 -0.7(8)
C63 Si64 C71 C76 63.8(4)
C65 Si64 C71 C76 -174.9(4)
C77 Si64 C71 C76 -55.7(4)
C63 Si64 C71 C72 -114.0(4)
C65 Si64 C71 C72 7.3(5)
C77 Si64 C71 C72 126.5(4)
C76 C71 C72 C73 -0.5(7)
Si64 C71 C72 C73 177.3(4)
C71 C72 C73 C74 0.7(7)
C72 C73 C74 C75 0.7(8)
C73 C74 C75 C76 -2.3(7)
C74 C75 C76 C71 2.6(8)
C72 C71 C76 C75 -1.1(7)
Si64 C71 C76 C75 -179.0(4)
C71 Si64 C77 C78 2.7(5)
C63 Si64 C77 C78 -117.0(4)
C65 Si64 C77 C78 124.5(4)
C71 Si64 C77 C82 -173.3(4)
C63 Si64 C77 C82 67.0(4)
C65 Si64 C77 C82 -51.5(4)
C82 C77 C78 C79 0.2(7)
Si64 C77 C78 C79 -175.8(4)
C77 C78 C79 C80 -0.4(8)
C78 C79 C80 C81 0.6(8)
C79 C80 C81 C82 -0.7(8)
C80 C81 C82 C77 0.5(8)
C78 C77 C82 C81 -0.3(7)
Si64 C77 C82 C81 175.9(4)
C62 C63 C83 C84 -2.7(7)
Si64 C63 C83 C84 175.5(4)
C63 C83 C84 C89 5.0(7)
C63 C83 C84 C85 -172.6(4)
C83 C84 C85 C86 175.5(5)
C89 C84 C85 C86 -2.1(8)
C84 C85 C86 C87 -0.9(8)
C85 C86 C87 C88 2.0(8)
C86 C87 C88 C89 -0.1(8)
C87 C88 C89 C84 -2.9(7)
C87 C88 C89 C90 -177.4(5)
C83 C84 C89 C88 -173.7(4)
C85 C84 C89 C88 3.9(7)
C83 C84 C89 C90 1.2(7)
C85 C84 C89 C90 178.7(4)
O61 C62 C90 C89 -168.6(4)
C63 C62 C90 C89 12.3(7)
O61 C62 C90 C91 14.7(7)
C63 C62 C90 C91 -164.5(4)
C88 C89 C90 C62 165.0(5)
C84 C89 C90 C62 -9.5(6)
C88 C89 C90 C91 -18.2(7)
C84 C89 C90 C91 167.3(4)
C51 N1 C91 C92 2.8(6)
Hf1 N1 C91 C92 -176.3(3)
C51 N1 C91 C90 179.8(4)
Hf1 N1 C91 C90 0.7(6)
C62 C90 C91 N1 -36.7(6)
C89 C90 C91 N1 146.6(4)
C62 C90 C91 C92 140.3(5)
C89 C90 C91 C92 -36.4(6)
N1 C91 C92 C93 -6.0(7)
C90 C91 C92 C93 176.9(4)
C51 C52 C93 C92 2.2(7)
C91 C92 C93 C52 3.5(7)
C107 C102 C103 C104 0.7(10)
C102 C103 C104 C105 -1.5(9)
C103 C104 C105 C106 1.2(9)
C104 C105 C106 C107 -0.2(11)
C103 C102 C107 C106 0.3(11)
C105 C106 C107 C102 -0.6(12)
C117 C112 C113 C114 -0.4(12)
C111 C112 C113 C114 -171.1(10)
C112 C113 C114 C115 0.6(13)
C113 C114 C115 C116 0.0(14)
C114 C115 C116 C117 -0.7(14)
C113 C112 C117 C116 -0.3(12)
C111 C112 C117 C116 171.6(9)
C115 C116 C117 C112 0.8(13)

loop_
_platon_squeeze_void_nr
_platon_squeeze_void_average_x
_platon_squeeze_void_average_y
_platon_squeeze_void_average_z
_platon_squeeze_void_volume
_platon_squeeze_void_count_electrons
_platon_squeeze_void_content
1 0.500 0.500 0.500 220 39 ' '
2 0.500 1.000 1.000 220 39 ' '
